data_7243216
loop_
_publ_author_name
'Theppitak, Chatphorn'
'Kielar, Filip'
'Dungkaew, Winya'
'Sukwattanasinitt, Mongkol'
'Kangkaew, Laongdao'
'Sahasithiwat, Somboon'
'Zenno, Hikaru'
'Hayami, Shinya'
'Chainok, Kittipong'

_publ_section_title
;
 The coordination chemistry of benzhydrazide with lanthanide(iii) ions:
 hydrothermal in situ ligand formation, structures, magnetic and
 photoluminescence sensing properties
;
_journal_issue 40
_journal_name_full 'RSC Advances'
_journal_page_first 24709
_journal_page_last 24721
_journal_paper_doi 10.1039/D1RA03106F
_journal_volume 11
_journal_year 2021
_chemical_formula_moiety 'C28 H25 Dy N2 O8, H2 O'
_chemical_formula_sum 'C28 H27 Dy N2 O9'
_chemical_formula_weight 698.01
_space_group_crystal_system monoclinic
_space_group_IT_number 14
_space_group_name_Hall '-P 2ybc'
_space_group_name_H-M_alt 'P 1 21/c 1'
_atom_sites_solution_hydrogens mixed
_atom_sites_solution_primary dual
_audit_creation_date 2021-02-21
_audit_creation_method
;
Olex2 1.3
(compiled 2020.11.12 svn.r5f609507 for OlexSys, GUI svn.r6272)
;
_audit_update_record
;
2021-02-21 deposited with the CCDC.	2021-07-08 downloaded from the CCDC.
;
_cell_angle_alpha 90
_cell_angle_beta 91.4680(10)
_cell_angle_gamma 90
_cell_formula_units_Z 4
_cell_length_a 14.4572(5)
_cell_length_b 19.7227(7)
_cell_length_c 9.9440(3)
_cell_measurement_reflns_used 9858
_cell_measurement_temperature 296
_cell_measurement_theta_max 27.471
_cell_measurement_theta_min 2.909
_cell_volume 2834.45(16)
_computing_cell_refinement 'SAINT v8.34A (Bruker, 2013)'
_computing_data_reduction 'SAINT v8.34A (Bruker, 2013)'
_computing_molecular_graphics 'Olex2 1.3 (Dolomanov et al., 2009)'
_computing_publication_material 'Olex2 1.3 (Dolomanov et al., 2009)'
_computing_structure_refinement 'SHELXL 2018/3 (Sheldrick, 2015)'
_computing_structure_solution 'SHELXT 2014/4 (Sheldrick, 2014)'
_diffrn_ambient_temperature 296.0
_diffrn_detector 'Bruker PHOTON 200 area detector'
_diffrn_detector_area_resol_mean 7.39
_diffrn_detector_type 'PHOTON II area detector'
_diffrn_measured_fraction_theta_full 0.998
_diffrn_measured_fraction_theta_max 0.997
_diffrn_measurement_device 'four-circle KAPPA diffractometer'
_diffrn_measurement_device_type 'BRUKER D8 QUEST CMOS PHOTON II'
_diffrn_measurement_method '\f and \w scans'
_diffrn_radiation_collimation '0.5 mm'
_diffrn_radiation_monochromator graphite
_diffrn_radiation_probe x-ray
_diffrn_radiation_type MoK\a
_diffrn_radiation_wavelength 0.71073
_diffrn_radiation_xray_symbol K-L~3~
_diffrn_reflns_av_R_equivalents 0.0298
_diffrn_reflns_av_unetI/netI 0.0208
_diffrn_reflns_Laue_measured_fraction_full 0.998
_diffrn_reflns_Laue_measured_fraction_max 0.997
_diffrn_reflns_limit_h_max 18
_diffrn_reflns_limit_h_min -18
_diffrn_reflns_limit_k_max 25
_diffrn_reflns_limit_k_min -23
_diffrn_reflns_limit_l_max 12
_diffrn_reflns_limit_l_min -12
_diffrn_reflns_number 39338
_diffrn_reflns_point_group_measured_fraction_full 0.998
_diffrn_reflns_point_group_measured_fraction_max 0.997
_diffrn_reflns_theta_full 25.242
_diffrn_reflns_theta_max 27.509
_diffrn_reflns_theta_min 2.910
_diffrn_source 'sealed x-ray tube'
_diffrn_source_current 30.0
_diffrn_source_power 1.5
_diffrn_source_type Mo
_diffrn_source_voltage 50.0
_diffrn_standards_number 0
_exptl_absorpt_coefficient_mu 2.691
_exptl_absorpt_correction_T_max 0.7456
_exptl_absorpt_correction_T_min 0.5997
_exptl_absorpt_correction_type multi-scan
_exptl_absorpt_process_details
'SADABS-2014/4 (Bruker,2014/4) was used for absorption correction. wR2(int) was 0.0702 before and 0.0504 after correction. The Ratio of minimum to maximum transmission is 0.8043. The \l/2 correction factor is 0.00150.'
_exptl_crystal_colour colourless
_exptl_crystal_colour_primary colourless
_exptl_crystal_density_diffrn 1.636
_exptl_crystal_description plate
_exptl_crystal_F_000 1388
_exptl_crystal_size_max 0.28
_exptl_crystal_size_mid 0.22
_exptl_crystal_size_min 0.16
_refine_diff_density_max 0.720
_refine_diff_density_min -0.504
_refine_diff_density_rms 0.081
_refine_ls_extinction_method none
_refine_ls_goodness_of_fit_ref 1.077
_refine_ls_hydrogen_treatment mixed
_refine_ls_matrix_type full
_refine_ls_number_parameters 385
_refine_ls_number_reflns 6499
_refine_ls_number_restraints 8
_refine_ls_restrained_S_all 1.077
_refine_ls_R_factor_all 0.0328
_refine_ls_R_factor_gt 0.0240
_refine_ls_shift/su_max 0.002
_refine_ls_shift/su_mean 0.000
_refine_ls_structure_factor_coef Fsqd
_refine_ls_weighting_details 'w=1/[\s^2^(Fo^2^)+(0.0245P)^2^+2.6893P] where P=(Fo^2^+2Fc^2^)/3'
_refine_ls_weighting_scheme calc
_refine_ls_wR_factor_gt 0.0552
_refine_ls_wR_factor_ref 0.0591
_reflns_Friedel_coverage 0.000
_reflns_number_gt 5520
_reflns_number_total 6499
_reflns_threshold_expression 'I > 2\s(I)'
_cod_data_source_file d1ra03106f2.cif
_cod_data_source_block 12dy
_cod_database_code 7243216
_shelx_shelxl_version_number 2018/3
_shelx_space_group_comment
;
The symmetry employed for this shelxl refinement is uniquely defined
by the following loop, which should always be used as a source of
symmetry information in preference to the above space-group names.
They are only intended as comments.
;
_shelx_estimated_absorpt_t_max 0.673
_shelx_estimated_absorpt_t_min 0.520
_olex2_refinement_description
;
1. Restrained distances
 O8-H8A = O8-H8B
 0.84 with sigma of 0.01
2. Uiso/Uaniso restraints and constraints
O9A \\sim O9B: within 2A with sigma of 0.04 and sigma for terminal atoms of
0.08 within 2A
3. Others
 Sof(O9B)=Sof(H9BA)=Sof(H9BB)=1-FVAR(1)
 Sof(O9A)=Sof(H9AA)=Sof(H9AB)=FVAR(1)
4.a Free rotating group:
 O9A(H9AA,H9AB), O9B(H9BA,H9BB)
4.b Secondary CH2 refined with riding coordinates:
 N1(H1A,H1B)
4.c Aromatic/amide H refined with riding coordinates:
 N2(H2), C3(H3), C4(H4), C5(H5), C6(H6), C7(H7), C10(H10), C11(H11), C12(H12),
 C13(H13), C14(H14), C17(H17), C18(H18), C19(H19), C20(H20), C21(H21), C24(H24),
  C25(H25), C26(H26), C27(H27), C28(H28)
;
_olex2_submission_special_instructions 'No special instructions were received'

loop_
_space_group_symop_operation_xyz
'x, y, z'
'-x, y+1/2, -z+1/2'
'-x, -y, -z'
'x, -y-1/2, z-1/2'

loop_
_atom_site_label
_atom_site_type_symbol
_atom_site_fract_x
_atom_site_fract_y
_atom_site_fract_z
_atom_site_U_iso_or_equiv
_atom_site_adp_type
_atom_site_occupancy
_atom_site_site_symmetry_order
_atom_site_calc_flag
_atom_site_refinement_flags_posn
_atom_site_refinement_flags_adp
_atom_site_refinement_flags_occupancy
_atom_site_disorder_assembly
_atom_site_disorder_group
Dy1 Dy 0.59591(2) 0.74478(2) 0.57904(2) 0.02559(5) Uani 1 1 d . . . . .
O1 O 0.51343(13) 0.84372(9) 0.47797(17) 0.0348(4) Uani 1 1 d . . . . .
O2 O 0.69801(14) 0.73323(10) 0.7584(2) 0.0389(5) Uani 1 1 d . . . . .
O3 O 0.71478(13) 0.69716(10) 0.96793(19) 0.0369(4) Uani 1 1 d . . . . .
O4 O 0.50160(13) 0.70170(10) 0.41227(18) 0.0370(4) Uani 1 1 d . . . . .
O5 O 0.46347(14) 0.73570(11) 0.2058(2) 0.0390(5) Uani 1 1 d . . . . .
O6 O 0.68912(14) 0.65829(9) 0.48996(19) 0.0383(5) Uani 1 1 d . . . . .
O7 O 0.6800(2) 0.56025(13) 0.5959(3) 0.0754(9) Uani 1 1 d . . . . .
O8 O 0.54682(16) 0.63695(11) 0.6883(2) 0.0413(5) Uani 1 1 d D . . . .
H8A H 0.5921(16) 0.6118(15) 0.676(3) 0.050(11) Uiso 1 1 d D . . . .
H8B H 0.540(2) 0.6424(18) 0.7700(12) 0.056(11) Uiso 1 1 d D . . . .
O9A O 0.4677(17) 0.9488(10) 0.906(2) 0.072(7) Uani 0.139(6) 1 d G U P A 1
H9AA H 0.424853 0.971802 0.867473 0.108 Uiso 0.139(6) 1 d G U P A 1
H9AB H 0.513389 0.975629 0.909858 0.108 Uiso 0.139(6) 1 d G U P A 1
O9B O 0.5579(3) 1.00744(17) 0.8714(3) 0.0752(12) Uani 0.861(6) 1 d G U P A 2
H9BA H 0.544651 1.049040 0.878789 0.113 Uiso 0.861(6) 1 d G U P A 2
H9BB H 0.580872 0.996599 0.947705 0.113 Uiso 0.861(6) 1 d G U P A 2
N1 N 0.61837(16) 0.86280(11) 0.6930(2) 0.0317(5) Uani 1 1 d . . . . .
H1A H 0.623933 0.857468 0.781733 0.038 Uiso 1 1 calc R U . . .
H1B H 0.670209 0.881720 0.664535 0.038 Uiso 1 1 calc R U . . .
N2 N 0.54290(16) 0.90592(11) 0.6628(2) 0.0336(5) Uani 1 1 d . . . . .
H2 H 0.530569 0.940212 0.712645 0.040 Uiso 1 1 calc R U . . .
C1 C 0.49160(19) 0.89123(13) 0.5537(3) 0.0317(6) Uani 1 1 d . . . . .
C2 C 0.4061(2) 0.93146(14) 0.5262(3) 0.0371(6) Uani 1 1 d . . . . .
C3 C 0.3704(3) 0.97696(18) 0.6167(4) 0.0587(10) Uani 1 1 d . . . . .
H3 H 0.401714 0.985181 0.697943 0.070 Uiso 1 1 calc R U . . .
C4 C 0.2883(3) 1.0104(2) 0.5871(5) 0.0747(12) Uani 1 1 d . . . . .
H4 H 0.264617 1.040938 0.648508 0.090 Uiso 1 1 calc R U . . .
C5 C 0.2422(3) 0.9988(2) 0.4691(5) 0.0732(12) Uani 1 1 d . . . . .
H5 H 0.186782 1.021211 0.450179 0.088 Uiso 1 1 calc R U . . .
C6 C 0.2766(3) 0.9545(3) 0.3781(4) 0.0787(13) Uani 1 1 d . . . . .
H6 H 0.245457 0.947401 0.296344 0.094 Uiso 1 1 calc R U . . .
C7 C 0.3582(3) 0.9200(2) 0.4073(3) 0.0592(10) Uani 1 1 d . . . . .
H7 H 0.380636 0.888830 0.346020 0.071 Uiso 1 1 calc R U . . .
C8 C 0.74514(17) 0.70779(12) 0.8525(3) 0.0267(5) Uani 1 1 d . . . . .
C9 C 0.84435(18) 0.69054(13) 0.8284(3) 0.0293(5) Uani 1 1 d . . . . .
C10 C 0.8842(2) 0.70659(17) 0.7072(3) 0.0470(8) Uani 1 1 d . . . . .
H10 H 0.848249 0.725332 0.637774 0.056 Uiso 1 1 calc R U . . .
C11 C 0.9770(3) 0.6948(2) 0.6893(4) 0.0711(12) Uani 1 1 d . . . . .
H11 H 1.003785 0.706446 0.608383 0.085 Uiso 1 1 calc R U . . .
C12 C 1.0298(3) 0.6662(2) 0.7896(5) 0.0769(13) Uani 1 1 d . . . . .
H12 H 1.092410 0.658591 0.776785 0.092 Uiso 1 1 calc R U . . .
C13 C 0.9913(3) 0.6486(2) 0.9097(4) 0.0716(12) Uani 1 1 d . . . . .
H13 H 1.027421 0.628715 0.977535 0.086 Uiso 1 1 calc R U . . .
C14 C 0.8980(2) 0.66081(18) 0.9286(3) 0.0479(8) Uani 1 1 d . . . . .
H14 H 0.871571 0.648841 1.009492 0.058 Uiso 1 1 calc R U . . .
C15 C 0.44288(18) 0.71248(13) 0.3189(2) 0.0281(5) Uani 1 1 d . . . . .
C16 C 0.34394(18) 0.69572(13) 0.3425(3) 0.0317(6) Uani 1 1 d . . . . .
C17 C 0.3152(2) 0.68177(19) 0.4713(3) 0.0525(9) Uani 1 1 d . . . . .
H17 H 0.357765 0.681296 0.542976 0.063 Uiso 1 1 calc R U . . .
C18 C 0.2229(3) 0.6685(2) 0.4929(4) 0.0747(13) Uani 1 1 d . . . . .
H18 H 0.203344 0.660193 0.579762 0.090 Uiso 1 1 calc R U . . .
C19 C 0.1605(3) 0.6676(2) 0.3890(5) 0.0752(13) Uani 1 1 d . . . . .
H19 H 0.098546 0.658915 0.404955 0.090 Uiso 1 1 calc R U . . .
C20 C 0.1883(2) 0.6794(2) 0.2605(5) 0.0727(12) Uani 1 1 d . . . . .
H20 H 0.145411 0.677620 0.189208 0.087 Uiso 1 1 calc R U . . .
C21 C 0.2803(2) 0.69404(19) 0.2365(3) 0.0526(8) Uani 1 1 d . . . . .
H21 H 0.299001 0.702689 0.149338 0.063 Uiso 1 1 calc R U . . .
C22 C 0.7178(2) 0.59926(14) 0.5160(3) 0.0378(6) Uani 1 1 d . . . . .
C23 C 0.8011(2) 0.57519(14) 0.4436(3) 0.0369(6) Uani 1 1 d . . . . .
C24 C 0.8460(2) 0.61743(17) 0.3553(3) 0.0457(7) Uani 1 1 d . . . . .
H24 H 0.824651 0.661411 0.341448 0.055 Uiso 1 1 calc R U . . .
C25 C 0.9226(2) 0.5947(2) 0.2875(4) 0.0577(9) Uani 1 1 d . . . . .
H25 H 0.952704 0.623451 0.228859 0.069 Uiso 1 1 calc R U . . .
C26 C 0.9539(3) 0.5295(2) 0.3072(4) 0.0672(11) Uani 1 1 d . . . . .
H26 H 1.004658 0.513806 0.260717 0.081 Uiso 1 1 calc R U . . .
C27 C 0.9101(3) 0.4876(2) 0.3956(4) 0.0671(11) Uani 1 1 d . . . . .
H27 H 0.932175 0.443861 0.409903 0.080 Uiso 1 1 calc R U . . .
C28 C 0.8337(3) 0.50964(17) 0.4633(4) 0.0525(8) Uani 1 1 d . . . . .
H28 H 0.804115 0.480657 0.522154 0.063 Uiso 1 1 calc R U . . .

loop_
_atom_site_aniso_label
_atom_site_aniso_U_11
_atom_site_aniso_U_22
_atom_site_aniso_U_33
_atom_site_aniso_U_23
_atom_site_aniso_U_13
_atom_site_aniso_U_12
Dy1 0.02583(7) 0.03228(7) 0.01875(6) -0.00068(5) 0.00218(4) 0.00101(5)
O1 0.0439(11) 0.0378(10) 0.0226(9) -0.0023(8) -0.0016(8) 0.0105(8)
O2 0.0367(11) 0.0462(11) 0.0332(10) -0.0010(9) -0.0084(9) 0.0086(9)
O3 0.0396(11) 0.0377(10) 0.0341(10) 0.0046(8) 0.0141(8) 0.0065(8)
O4 0.0347(11) 0.0507(12) 0.0255(9) -0.0082(8) -0.0010(8) -0.0030(9)
O5 0.0337(10) 0.0547(12) 0.0291(10) 0.0073(9) 0.0090(8) 0.0005(9)
O6 0.0509(13) 0.0323(10) 0.0320(10) 0.0029(8) 0.0076(9) 0.0124(9)
O7 0.088(2) 0.0487(14) 0.092(2) 0.0313(14) 0.0428(17) 0.0227(13)
O8 0.0492(14) 0.0453(12) 0.0298(11) 0.0013(9) 0.0102(10) -0.0042(10)
O9A 0.089(15) 0.065(12) 0.062(13) -0.014(10) 0.010(11) 0.006(11)
O9B 0.118(3) 0.055(2) 0.0517(19) -0.0077(15) -0.0105(19) 0.018(2)
N1 0.0360(13) 0.0349(12) 0.0241(11) 0.0016(9) -0.0010(9) 0.0035(9)
N2 0.0416(13) 0.0319(12) 0.0273(12) -0.0031(9) -0.0007(10) 0.0079(10)
C1 0.0393(15) 0.0326(13) 0.0235(13) 0.0059(10) 0.0037(11) 0.0026(11)
C2 0.0416(16) 0.0359(14) 0.0338(15) 0.0062(12) -0.0002(12) 0.0068(12)
C3 0.062(2) 0.051(2) 0.062(2) -0.0139(17) -0.0122(18) 0.0218(17)
C4 0.066(3) 0.064(2) 0.094(3) -0.020(2) -0.006(2) 0.033(2)
C5 0.056(2) 0.075(3) 0.088(3) 0.006(2) -0.011(2) 0.031(2)
C6 0.065(3) 0.113(4) 0.057(2) -0.001(2) -0.021(2) 0.028(3)
C7 0.056(2) 0.081(3) 0.0399(18) -0.0039(17) -0.0083(15) 0.0238(19)
C8 0.0261(13) 0.0247(12) 0.0293(13) -0.0045(10) 0.0023(10) -0.0010(9)
C9 0.0278(13) 0.0293(13) 0.0310(13) -0.0049(10) 0.0030(10) 0.0012(10)
C10 0.0437(18) 0.059(2) 0.0384(17) 0.0004(14) 0.0126(14) 0.0034(15)
C11 0.058(2) 0.086(3) 0.071(3) -0.006(2) 0.037(2) 0.003(2)
C12 0.036(2) 0.098(3) 0.098(3) -0.023(3) 0.016(2) 0.015(2)
C13 0.045(2) 0.094(3) 0.075(3) -0.005(2) -0.009(2) 0.030(2)
C14 0.0404(18) 0.060(2) 0.0433(18) 0.0020(15) 0.0002(14) 0.0143(15)
C15 0.0302(13) 0.0290(13) 0.0253(13) -0.0060(10) 0.0043(10) -0.0014(10)
C16 0.0295(14) 0.0348(14) 0.0312(14) -0.0026(11) 0.0062(11) -0.0035(11)
C17 0.0491(19) 0.074(2) 0.0345(16) -0.0043(15) 0.0120(14) -0.0194(17)
C18 0.061(3) 0.102(3) 0.063(3) -0.011(2) 0.034(2) -0.035(2)
C19 0.037(2) 0.090(3) 0.099(3) -0.012(3) 0.022(2) -0.020(2)
C20 0.034(2) 0.100(3) 0.083(3) 0.001(2) -0.0112(19) -0.0084(19)
C21 0.0377(17) 0.073(2) 0.0465(18) 0.0090(17) -0.0040(14) -0.0060(16)
C22 0.0456(17) 0.0355(15) 0.0322(15) 0.0016(12) -0.0014(12) 0.0054(12)
C23 0.0408(16) 0.0356(14) 0.0337(15) -0.0056(12) -0.0074(12) 0.0086(12)
C24 0.0471(19) 0.0467(17) 0.0430(18) 0.0018(14) -0.0021(14) 0.0089(14)
C25 0.0432(19) 0.082(3) 0.047(2) -0.0011(18) 0.0011(15) 0.0061(18)
C26 0.047(2) 0.094(3) 0.061(2) -0.021(2) -0.0043(18) 0.028(2)
C27 0.064(3) 0.057(2) 0.079(3) -0.012(2) -0.009(2) 0.0307(19)
C28 0.060(2) 0.0413(17) 0.056(2) -0.0017(15) -0.0062(17) 0.0129(15)

loop_
_atom_type_symbol
_atom_type_description
_atom_type_scat_dispersion_real
_atom_type_scat_dispersion_imag
_atom_type_scat_source
C C 0.0033 0.0016 'International Tables Vol C Tables 4.2.6.8 and 6.1.1.4'
H H 0.0000 0.0000 'International Tables Vol C Tables 4.2.6.8 and 6.1.1.4'
Dy Dy -0.1892 4.4098 'International Tables Vol C Tables 4.2.6.8 and 6.1.1.4'
N N 0.0061 0.0033 'International Tables Vol C Tables 4.2.6.8 and 6.1.1.4'
O O 0.0106 0.0060 'International Tables Vol C Tables 4.2.6.8 and 6.1.1.4'

loop_
_geom_angle_atom_site_label_1
_geom_angle_atom_site_label_2
_geom_angle_atom_site_label_3
_geom_angle
_geom_angle_site_symmetry_1
_geom_angle_site_symmetry_3
_geom_angle_publ_flag
O1 Dy1 O8 134.84(7) . . ?
O1 Dy1 N1 61.82(6) . . ?
O2 Dy1 O1 133.14(7) . . ?
O2 Dy1 O3 87.17(7) . 4_575 ?
O2 Dy1 O5 96.66(7) . 4_576 ?
O2 Dy1 O6 81.84(7) . . ?
O2 Dy1 O8 76.23(7) . . ?
O2 Dy1 N1 71.36(7) . . ?
O3 Dy1 O1 77.15(7) 4_575 . ?
O3 Dy1 O8 146.48(7) 4_575 . ?
O3 Dy1 N1 71.73(7) 4_575 . ?
O4 Dy1 O1 74.17(7) . . ?
O4 Dy1 O2 152.47(7) . . ?
O4 Dy1 O3 105.58(7) . 4_575 ?
O4 Dy1 O5 88.33(7) . 4_576 ?
O4 Dy1 O6 78.14(7) . . ?
O4 Dy1 O8 80.11(7) . . ?
O4 Dy1 N1 135.53(7) . . ?
O5 Dy1 O1 72.50(7) 4_576 . ?
O5 Dy1 O3 141.58(7) 4_576 4_575 ?
O5 Dy1 O6 143.15(7) 4_576 . ?
O5 Dy1 O8 70.25(7) 4_576 . ?
O5 Dy1 N1 73.42(7) 4_576 . ?
O6 Dy1 O1 133.48(6) . . ?
O6 Dy1 O3 75.27(6) . 4_575 ?
O6 Dy1 O8 73.71(7) . . ?
O6 Dy1 N1 137.98(7) . . ?
O8 Dy1 N1 127.20(7) . . ?
C1 O1 Dy1 118.15(16) . . ?
C8 O2 Dy1 161.65(18) . . ?
C8 O3 Dy1 128.42(16) . 4_576 ?
C15 O4 Dy1 148.30(18) . . ?
C15 O5 Dy1 138.94(18) . 4_575 ?
C22 O6 Dy1 141.10(18) . . ?
Dy1 O8 H8A 102(2) . . ?
Dy1 O8 H8B 111(3) . . ?
H8A O8 H8B 110(3) . . ?
H9AA O9A H9AB 104.4 . . ?
H9BA O9B H9BB 104.6 . . ?
Dy1 N1 H1A 109.4 . . ?
Dy1 N1 H1B 109.4 . . ?
H1A N1 H1B 108.0 . . ?
N2 N1 Dy1 111.04(15) . . ?
N2 N1 H1A 109.4 . . ?
N2 N1 H1B 109.4 . . ?
N1 N2 H2 121.5 . . ?
C1 N2 N1 117.1(2) . . ?
C1 N2 H2 121.5 . . ?
O1 C1 N2 120.7(2) . . ?
O1 C1 C2 120.7(2) . . ?
N2 C1 C2 118.5(2) . . ?
C3 C2 C1 123.3(3) . . ?
C7 C2 C1 118.0(3) . . ?
C7 C2 C3 118.7(3) . . ?
C2 C3 H3 119.9 . . ?
C2 C3 C4 120.3(4) . . ?
C4 C3 H3 119.9 . . ?
C3 C4 H4 119.8 . . ?
C5 C4 C3 120.4(4) . . ?
C5 C4 H4 119.8 . . ?
C4 C5 H5 119.9 . . ?
C4 C5 C6 120.3(4) . . ?
C6 C5 H5 119.9 . . ?
C5 C6 H6 120.0 . . ?
C5 C6 C7 120.0(4) . . ?
C7 C6 H6 120.0 . . ?
C2 C7 C6 120.5(3) . . ?
C2 C7 H7 119.8 . . ?
C6 C7 H7 119.8 . . ?
O2 C8 O3 123.7(2) . . ?
O2 C8 C9 118.5(2) . . ?
O3 C8 C9 117.8(2) . . ?
C10 C9 C8 120.6(3) . . ?
C14 C9 C8 120.3(2) . . ?
C14 C9 C10 119.1(3) . . ?
C9 C10 H10 119.9 . . ?
C11 C10 C9 120.1(3) . . ?
C11 C10 H10 119.9 . . ?
C10 C11 H11 119.9 . . ?
C12 C11 C10 120.2(4) . . ?
C12 C11 H11 119.9 . . ?
C11 C12 H12 119.7 . . ?
C11 C12 C13 120.6(3) . . ?
C13 C12 H12 119.7 . . ?
C12 C13 H13 120.3 . . ?
C12 C13 C14 119.4(4) . . ?
C14 C13 H13 120.3 . . ?
C9 C14 C13 120.4(3) . . ?
C9 C14 H14 119.8 . . ?
C13 C14 H14 119.8 . . ?
O4 C15 C16 118.5(2) . . ?
O5 C15 O4 123.4(2) . . ?
O5 C15 C16 118.1(2) . . ?
C17 C16 C15 120.1(3) . . ?
C21 C16 C15 120.5(2) . . ?
C21 C16 C17 119.4(3) . . ?
C16 C17 H17 120.1 . . ?
C18 C17 C16 119.7(3) . . ?
C18 C17 H17 120.1 . . ?
C17 C18 H18 119.7 . . ?
C19 C18 C17 120.7(4) . . ?
C19 C18 H18 119.7 . . ?
C18 C19 H19 119.8 . . ?
C18 C19 C20 120.3(3) . . ?
C20 C19 H19 119.8 . . ?
C19 C20 H20 120.0 . . ?
C19 C20 C21 120.1(4) . . ?
C21 C20 H20 120.0 . . ?
C16 C21 C20 119.8(3) . . ?
C16 C21 H21 120.1 . . ?
C20 C21 H21 120.1 . . ?
O6 C22 C23 117.3(3) . . ?
O7 C22 O6 123.8(3) . . ?
O7 C22 C23 118.9(3) . . ?
C24 C23 C22 120.7(3) . . ?
C24 C23 C28 119.1(3) . . ?
C28 C23 C22 120.2(3) . . ?
C23 C24 H24 119.7 . . ?
C23 C24 C25 120.5(3) . . ?
C25 C24 H24 119.7 . . ?
C24 C25 H25 120.1 . . ?
C26 C25 C24 119.8(4) . . ?
C26 C25 H25 120.1 . . ?
C25 C26 H26 120.1 . . ?
C27 C26 C25 119.8(3) . . ?
C27 C26 H26 120.1 . . ?
C26 C27 H27 119.6 . . ?
C26 C27 C28 120.8(3) . . ?
C28 C27 H27 119.6 . . ?
C23 C28 H28 120.1 . . ?
C27 C28 C23 119.9(4) . . ?
C27 C28 H28 120.1 . . ?

loop_
_geom_bond_atom_site_label_1
_geom_bond_atom_site_label_2
_geom_bond_distance
_geom_bond_site_symmetry_2
_geom_bond_publ_flag
Dy1 O1 2.4857(18) . ?
Dy1 O2 2.2974(19) . ?
Dy1 O3 2.3629(18) 4_575 ?
Dy1 O4 2.2837(18) . ?
Dy1 O5 2.3508(19) 4_576 ?
Dy1 O6 2.3604(18) . ?
Dy1 O8 2.499(2) . ?
Dy1 N1 2.606(2) . ?
O1 C1 1.248(3) . ?
O2 C8 1.248(3) . ?
O3 C8 1.257(3) . ?
O4 C15 1.260(3) . ?
O5 C15 1.258(3) . ?
O6 C22 1.260(3) . ?
O7 C22 1.243(4) . ?
O8 H8A 0.834(10) . ?
O8 H8B 0.828(10) . ?
O9A H9AA 0.8489 . ?
O9A H9AB 0.8463 . ?
O9B H9BA 0.8462 . ?
O9B H9BB 0.8477 . ?
N1 H1A 0.8900 . ?
N1 H1B 0.8900 . ?
N1 N2 1.410(3) . ?
N2 H2 0.8600 . ?
N2 C1 1.330(3) . ?
C1 C2 1.488(4) . ?
C2 C3 1.381(4) . ?
C2 C7 1.373(4) . ?
C3 H3 0.9300 . ?
C3 C4 1.383(5) . ?
C4 H4 0.9300 . ?
C4 C5 1.353(6) . ?
C5 H5 0.9300 . ?
C5 C6 1.362(6) . ?
C6 H6 0.9300 . ?
C6 C7 1.386(5) . ?
C7 H7 0.9300 . ?
C8 C9 1.499(3) . ?
C9 C10 1.386(4) . ?
C9 C14 1.379(4) . ?
C10 H10 0.9300 . ?
C10 C11 1.378(5) . ?
C11 H11 0.9300 . ?
C11 C12 1.362(6) . ?
C12 H12 0.9300 . ?
C12 C13 1.375(6) . ?
C13 H13 0.9300 . ?
C13 C14 1.387(5) . ?
C14 H14 0.9300 . ?
C15 C16 1.492(4) . ?
C16 C17 1.385(4) . ?
C16 C21 1.382(4) . ?
C17 H17 0.9300 . ?
C17 C18 1.382(5) . ?
C18 H18 0.9300 . ?
C18 C19 1.354(6) . ?
C19 H19 0.9300 . ?
C19 C20 1.369(6) . ?
C20 H20 0.9300 . ?
C20 C21 1.388(5) . ?
C21 H21 0.9300 . ?
C22 C23 1.496(4) . ?
C23 C24 1.384(4) . ?
C23 C28 1.388(4) . ?
C24 H24 0.9300 . ?
C24 C25 1.385(5) . ?
C25 H25 0.9300 . ?
C25 C26 1.376(5) . ?
C26 H26 0.9300 . ?
C26 C27 1.373(6) . ?
C27 H27 0.9300 . ?
C27 C28 1.378(5) . ?
C28 H28 0.9300 . ?

loop_
_geom_hbond_atom_site_label_D
_geom_hbond_atom_site_label_H
_geom_hbond_atom_site_label_A
_geom_hbond_distance_DH
_geom_hbond_distance_HA
_geom_hbond_distance_DA
_geom_hbond_angle_DHA
_geom_hbond_site_symmetry_A
_geom_hbond_publ_flag
O8 H8A O7 0.834(10) 1.825(15) 2.633(3) 163(3) . yes
O8 H8B O1 0.828(10) 2.130(11) 2.957(3) 177(3) 4_576 yes
O9A H9AA O7 0.85 2.35 3.06(2) 142.6 2_656 yes
O9A H9AB O9A 0.85 2.37 2.89(4) 120.3 3_677 yes
O9B H9BA O8 0.85 2.27 3.021(4) 147.8 2_656 yes
O9B H9BB O7 0.85 2.32 3.112(5) 155.8 4_576 yes
N1 H1A O4 0.89 2.51 3.068(3) 121.4 4_576 yes
N1 H1A O6 0.89 2.27 3.128(3) 160.6 4_576 yes
N2 H2 O9A 0.86 2.15 2.80(2) 132.5 . yes
N2 H2 O9B 0.86 2.09 2.887(4) 153.6 . yes

loop_
_geom_torsion_atom_site_label_1
_geom_torsion_atom_site_label_2
_geom_torsion_atom_site_label_3
_geom_torsion_atom_site_label_4
_geom_torsion
_geom_torsion_site_symmetry_1
_geom_torsion_site_symmetry_2
_geom_torsion_site_symmetry_3
_geom_torsion_site_symmetry_4
_geom_torsion_publ_flag
Dy1 O1 C1 N2 30.7(3) . . . . ?
Dy1 O1 C1 C2 -147.52(19) . . . . ?
Dy1 O2 C8 O3 -82.7(6) . . . . ?
Dy1 O2 C8 C9 99.1(6) . . . . ?
Dy1 O3 C8 O2 -27.4(4) 4_576 . . . ?
Dy1 O3 C8 C9 150.85(17) 4_576 . . . ?
Dy1 O4 C15 O5 76.2(4) . . . . ?
Dy1 O4 C15 C16 -104.9(3) . . . . ?
Dy1 O5 C15 O4 12.8(4) 4_575 . . . ?
Dy1 O5 C15 C16 -166.08(19) 4_575 . . . ?
Dy1 O6 C22 O7 20.3(5) . . . . ?
Dy1 O6 C22 C23 -160.9(2) . . . . ?
Dy1 N1 N2 C1 -21.5(3) . . . . ?
O1 C1 C2 C3 169.2(3) . . . . ?
O1 C1 C2 C7 -7.5(4) . . . . ?
O2 C8 C9 C10 4.1(4) . . . . ?
O2 C8 C9 C14 -178.4(3) . . . . ?
O3 C8 C9 C10 -174.3(3) . . . . ?
O3 C8 C9 C14 3.2(4) . . . . ?
O4 C15 C16 C17 12.7(4) . . . . ?
O4 C15 C16 C21 -167.4(3) . . . . ?
O5 C15 C16 C17 -168.4(3) . . . . ?
O5 C15 C16 C21 11.5(4) . . . . ?
O6 C22 C23 C24 2.1(4) . . . . ?
O6 C22 C23 C28 -177.1(3) . . . . ?
O7 C22 C23 C24 -179.0(3) . . . . ?
O7 C22 C23 C28 1.7(5) . . . . ?
N1 N2 C1 O1 -4.2(4) . . . . ?
N1 N2 C1 C2 174.0(2) . . . . ?
N2 C1 C2 C3 -9.0(4) . . . . ?
N2 C1 C2 C7 174.3(3) . . . . ?
C1 C2 C3 C4 -177.0(4) . . . . ?
C1 C2 C7 C6 178.1(4) . . . . ?
C2 C3 C4 C5 0.0(7) . . . . ?
C3 C2 C7 C6 1.3(6) . . . . ?
C3 C4 C5 C6 -0.5(8) . . . . ?
C4 C5 C6 C7 1.4(8) . . . . ?
C5 C6 C7 C2 -1.8(7) . . . . ?
C7 C2 C3 C4 -0.4(6) . . . . ?
C8 C9 C10 C11 175.5(3) . . . . ?
C8 C9 C14 C13 -176.0(3) . . . . ?
C9 C10 C11 C12 1.2(6) . . . . ?
C10 C9 C14 C13 1.6(5) . . . . ?
C10 C11 C12 C13 0.2(7) . . . . ?
C11 C12 C13 C14 -0.6(7) . . . . ?
C12 C13 C14 C9 -0.2(6) . . . . ?
C14 C9 C10 C11 -2.0(5) . . . . ?
C15 C16 C17 C18 177.8(3) . . . . ?
C15 C16 C21 C20 -179.0(3) . . . . ?
C16 C17 C18 C19 1.5(7) . . . . ?
C17 C16 C21 C20 0.9(5) . . . . ?
C17 C18 C19 C20 0.4(7) . . . . ?
C18 C19 C20 C21 -1.6(7) . . . . ?
C19 C20 C21 C16 0.9(6) . . . . ?
C21 C16 C17 C18 -2.1(5) . . . . ?
C22 C23 C24 C25 -179.3(3) . . . . ?
C22 C23 C28 C27 179.5(3) . . . . ?
C23 C24 C25 C26 0.5(5) . . . . ?
C24 C23 C28 C27 0.2(5) . . . . ?
C24 C25 C26 C27 -1.1(6) . . . . ?
C25 C26 C27 C28 1.2(6) . . . . ?
C26 C27 C28 C23 -0.8(6) . . . . ?
C28 C23 C24 C25 -0.1(5) . . . . ?
